data_4128152
loop_
_publ_author_name
'Tan, Dan'
'Jamieson, Cooper S.'
'Ohashi, Masao'
'Tang, Man-Cheng'
'Houk, K. N.'
'Tang, Yi'

_publ_section_title
;
 Genome-Mined Diels-Alderase Catalyzes Formation of the
 cis-Octahydrodecalins of Varicidin A and B.
;
_journal_issue 2
_journal_name_full 'Journal of the American Chemical Society'
_journal_page_first 769
_journal_page_last 773
_journal_paper_doi 10.1021/jacs.8b12010
_journal_volume 141
_journal_year 2019
_chemical_absolute_configuration ad
_chemical_formula_moiety 'C20 H27 N O5, C2 H6 O S'
_chemical_formula_sum 'C22 H33 N O6 S'
_chemical_formula_weight 439.55
_space_group_crystal_system monoclinic
_space_group_IT_number 4
_space_group_name_Hall 'P 2yb'
_space_group_name_H-M_alt 'P 1 21 1'
_symmetry_space_group_name_Hall 'P 2yb'
_symmetry_space_group_name_H-M 'P 1 21 1'
_atom_sites_solution_hydrogens mixed
_audit_creation_method SHELXL-2014/6
_cell_angle_alpha 90
_cell_angle_beta 98.766(3)
_cell_angle_gamma 90
_cell_formula_units_Z 2
_cell_length_a 10.5503(4)
_cell_length_b 9.1488(4)
_cell_length_c 12.4459(5)
_cell_measurement_reflns_used 7118
_cell_measurement_temperature 100(2)
_cell_measurement_theta_max 69.32
_cell_measurement_theta_min 3.59
_cell_volume 1187.28(8)
_computing_cell_refinement 'Bruker SAINT'
_computing_data_collection 'Bruker APEX2'
_computing_data_reduction 'Bruker SAINT'
_computing_molecular_graphics 'Bruker SHELXTL'
_computing_publication_material 'Bruker SHELXTL'
_computing_structure_refinement 'SHELXL-2014/6 (Sheldrick, 2014)'
_computing_structure_solution 'SHELXS-97 (Sheldrick 2008)'
_diffrn_ambient_temperature 100(2)
_diffrn_detector_area_resol_mean 8.3333
_diffrn_measured_fraction_theta_full 0.981
_diffrn_measured_fraction_theta_max 0.971
_diffrn_measurement_device_type 'Bruker APEX-II CCD'
_diffrn_measurement_method '\f and \w scans'
_diffrn_radiation_type CuK\a
_diffrn_radiation_wavelength 1.54178
_diffrn_reflns_av_R_equivalents 0.0430
_diffrn_reflns_av_unetI/netI 0.0488
_diffrn_reflns_Laue_measured_fraction_full 0.981
_diffrn_reflns_Laue_measured_fraction_max 0.971
_diffrn_reflns_limit_h_max 12
_diffrn_reflns_limit_h_min -12
_diffrn_reflns_limit_k_max 11
_diffrn_reflns_limit_k_min -10
_diffrn_reflns_limit_l_max 15
_diffrn_reflns_limit_l_min -15
_diffrn_reflns_number 14533
_diffrn_reflns_point_group_measured_fraction_full 0.973
_diffrn_reflns_point_group_measured_fraction_max 0.959
_diffrn_reflns_theta_full 67.679
_diffrn_reflns_theta_max 69.464
_diffrn_reflns_theta_min 3.593
_diffrn_source 'I\mS micro--focus source'
_exptl_absorpt_coefficient_mu 1.510
_exptl_absorpt_correction_T_max 0.75
_exptl_absorpt_correction_T_min 0.64
_exptl_absorpt_correction_type multi-scan
_exptl_absorpt_process_details 'SADABS V2014/2 (Bruker AXS Inc.)'
_exptl_crystal_colour colorless
_exptl_crystal_density_diffrn 1.230
_exptl_crystal_description platelet
_exptl_crystal_F_000 472
_exptl_crystal_size_max 0.180
_exptl_crystal_size_mid 0.060
_exptl_crystal_size_min 0.020
_refine_diff_density_max 0.226
_refine_diff_density_min -0.217
_refine_diff_density_rms 0.038
_refine_ls_abs_structure_details
; 
 Flack x determined using 1508 quotients [(I+)-(I-)]/[(I+)+(I-)] 
 (Parsons, Flack and Wagner, Acta Cryst. B69 (2013) 249-259). 
;
_refine_ls_abs_structure_Flack 0.019(10)
_refine_ls_extinction_method none
_refine_ls_goodness_of_fit_ref 1.046
_refine_ls_hydrogen_treatment mixed
_refine_ls_matrix_type full
_refine_ls_number_parameters 284
_refine_ls_number_reflns 4259
_refine_ls_number_restraints 1
_refine_ls_restrained_S_all 1.046
_refine_ls_R_factor_all 0.0418
_refine_ls_R_factor_gt 0.0346
_refine_ls_shift/su_max 0.001
_refine_ls_shift/su_mean 0.000
_refine_ls_structure_factor_coef Fsqd
_refine_ls_weighting_details 'w=1/[\s^2^(Fo^2^)+(0.0405P)^2^] where P=(Fo^2^+2Fc^2^)/3'
_refine_ls_weighting_scheme calc
_refine_ls_wR_factor_gt 0.0780
_refine_ls_wR_factor_ref 0.0810
_reflns_Friedel_coverage 0.849
_reflns_Friedel_fraction_full 0.964
_reflns_Friedel_fraction_max 0.945
_reflns_number_gt 3660
_reflns_number_total 4259
_reflns_threshold_expression 'I > 2\s(I)'
_cod_data_source_file ja8b12010_si_002.cif
_cod_data_source_block tang1802s
_cod_database_code 4128152
_shelx_space_group_comment
; 
The symmetry employed for this shelxl refinement is uniquely defined 
by the following loop, which should always be used as a source of 
symmetry information in preference to the above space-group names. 
They are only intended as comments. 
;
_shelx_estimated_absorpt_t_min 0.773
_shelx_estimated_absorpt_t_max 0.970
_shelxl_version_number 2014/6

loop_
_space_group_symop_operation_xyz
'x, y, z'
'-x, y+1/2, -z'

loop_
_atom_site_label
_atom_site_type_symbol
_atom_site_fract_x
_atom_site_fract_y
_atom_site_fract_z
_atom_site_U_iso_or_equiv
_atom_site_adp_type
_atom_site_occupancy
_atom_site_site_symmetry_order
_atom_site_calc_flag
_atom_site_refinement_flags_posn
_atom_site_refinement_flags_adp
O1 O 0.1020(2) 0.4656(3) 0.55774(17) 0.0277(5) Uani 1 1 d . .
H1O H 0.135(3) 0.468(4) 0.495(3) 0.033 Uiso 1 1 d . U
O2 O 0.2500(2) 0.4598(3) 0.41190(16) 0.0298(5) Uani 1 1 d . .
O3 O 0.2849(2) 0.6761(3) 0.71928(17) 0.0314(5) Uani 1 1 d . .
H3O H 0.356(4) 0.730(4) 0.738(3) 0.038 Uiso 1 1 d . U
O4 O 0.3173(2) 0.6472(3) 0.89978(17) 0.0335(6) Uani 1 1 d . .
O5 O 0.4508(2) 0.2653(3) 0.74607(17) 0.0320(6) Uani 1 1 d . .
N1 N 0.4524(2) 0.3688(3) 0.47337(18) 0.0241(5) Uani 1 1 d . .
H1N H 0.476(3) 0.362(4) 0.411(3) 0.029 Uiso 1 1 d . U
C1 C 0.0454(3) 0.2812(4) 0.7372(2) 0.0251(7) Uani 1 1 d . .
H1A H -0.0312 0.3408 0.7066 0.030 Uiso 1 1 calc R U
C2 C 0.0442(3) 0.1434(4) 0.6669(2) 0.0297(7) Uani 1 1 d . .
H2A H -0.0432 0.1009 0.6566 0.036 Uiso 1 1 calc R U
H2B H 0.0639 0.1713 0.5944 0.036 Uiso 1 1 calc R U
C3 C 0.1393(3) 0.0274(4) 0.7152(3) 0.0324(8) Uani 1 1 d . .
H3A H 0.2279 0.0648 0.7182 0.039 Uiso 1 1 calc R U
H3B H 0.1300 -0.0607 0.6685 0.039 Uiso 1 1 calc R U
C4 C 0.1155(3) -0.0125(4) 0.8296(3) 0.0330(8) Uani 1 1 d . .
H4A H 0.0291 -0.0563 0.8259 0.040 Uiso 1 1 calc R U
H4B H 0.1794 -0.0859 0.8612 0.040 Uiso 1 1 calc R U
C5 C 0.1253(3) 0.1227(4) 0.9018(2) 0.0307(8) Uani 1 1 d . .
H5A H 0.2136 0.1622 0.9094 0.037 Uiso 1 1 calc R U
H5B H 0.1080 0.0951 0.9751 0.037 Uiso 1 1 calc R U
C6 C 0.0298(3) 0.2413(4) 0.8544(2) 0.0271(7) Uani 1 1 d . .
H6 H -0.0585 0.2007 0.8526 0.033 Uiso 1 1 calc R U
C7 C 0.0402(3) 0.3748(4) 0.9246(2) 0.0274(6) Uani 1 1 d . .
H7 H 0.0116 0.3682 0.9932 0.033 Uiso 1 1 calc R U
C8 C 0.0865(3) 0.5012(4) 0.8972(2) 0.0273(7) Uani 1 1 d . .
H8 H 0.0881 0.5803 0.9469 0.033 Uiso 1 1 calc R U
C9 C 0.1367(3) 0.5279(4) 0.7925(2) 0.0243(7) Uani 1 1 d . .
H9 H 0.0693 0.5809 0.7420 0.029 Uiso 1 1 calc R U
C10 C 0.1648(3) 0.3800(4) 0.7386(2) 0.0219(6) Uani 1 1 d . .
H10 H 0.2399 0.3322 0.7838 0.026 Uiso 1 1 calc R U
C11 C 0.1952(3) 0.4043(3) 0.6263(2) 0.0224(7) Uani 1 1 d . .
C12 C 0.3093(3) 0.3688(4) 0.5933(2) 0.0243(6) Uani 1 1 d . .
C13 C 0.3314(3) 0.4033(3) 0.4839(2) 0.0242(7) Uani 1 1 d . .
C14 C 0.5225(3) 0.2993(4) 0.5712(2) 0.0248(7) Uani 1 1 d . .
H14 H 0.5374 0.1943 0.5546 0.030 Uiso 1 1 calc R U
C15 C 0.4260(3) 0.3071(4) 0.6513(2) 0.0253(7) Uani 1 1 d . .
C16 C 0.6527(3) 0.3711(4) 0.6123(2) 0.0267(6) Uani 1 1 d . .
H16 H 0.6946 0.3128 0.6759 0.032 Uiso 1 1 calc R U
C17 C 0.6376(3) 0.5268(4) 0.6516(3) 0.0354(8) Uani 1 1 d . .
H17A H 0.5760 0.5265 0.7042 0.043 Uiso 1 1 calc R U
H17B H 0.6006 0.5877 0.5889 0.043 Uiso 1 1 calc R U
C18 C 0.7626(3) 0.5963(4) 0.7054(3) 0.0428(10) Uani 1 1 d . .
H18A H 0.8000 0.5369 0.7678 0.064 Uiso 1 1 calc R U
H18B H 0.7453 0.6950 0.7302 0.064 Uiso 1 1 calc R U
H18C H 0.8228 0.6018 0.6529 0.064 Uiso 1 1 calc R U
C19 C 0.7384(3) 0.3615(5) 0.5240(2) 0.0357(8) Uani 1 1 d . .
H19A H 0.7023 0.4220 0.4619 0.054 Uiso 1 1 calc R U
H19B H 0.7433 0.2597 0.5005 0.054 Uiso 1 1 calc R U
H19C H 0.8246 0.3965 0.5531 0.054 Uiso 1 1 calc R U
C20 C 0.2565(3) 0.6225(4) 0.8110(2) 0.0251(7) Uani 1 1 d . .
S1 S 0.56295(8) 0.87056(10) 0.85549(6) 0.0323(2) Uani 1 1 d . .
O1S O 0.4797(2) 0.8531(3) 0.74541(16) 0.0329(5) Uani 1 1 d . .
C1S C 0.6725(3) 1.0132(4) 0.8367(3) 0.0328(8) Uani 1 1 d . .
H1S1 H 0.7297 0.9802 0.7866 0.049 Uiso 1 1 calc R U
H1S2 H 0.7232 1.0384 0.9069 0.049 Uiso 1 1 calc R U
H1S3 H 0.6246 1.0993 0.8064 0.049 Uiso 1 1 calc R U
C2S C 0.4678(3) 0.9689(5) 0.9364(3) 0.0426(10) Uani 1 1 d . .
H2S1 H 0.4292 1.0535 0.8955 0.064 Uiso 1 1 calc R U
H2S2 H 0.5217 1.0025 1.0029 0.064 Uiso 1 1 calc R U
H2S3 H 0.3999 0.9052 0.9554 0.064 Uiso 1 1 calc R U

loop_
_atom_site_aniso_label
_atom_site_aniso_U_11
_atom_site_aniso_U_22
_atom_site_aniso_U_33
_atom_site_aniso_U_23
_atom_site_aniso_U_13
_atom_site_aniso_U_12
O1 0.0266(11) 0.0364(14) 0.0201(10) 0.0043(10) 0.0034(10) 0.0035(10)
O2 0.0299(11) 0.0375(14) 0.0218(10) 0.0053(10) 0.0033(10) 0.0062(10)
O3 0.0382(12) 0.0333(15) 0.0230(11) -0.0011(10) 0.0057(11) -0.0101(11)
O4 0.0371(12) 0.0384(15) 0.0226(11) 0.0033(10) -0.0028(11) -0.0053(11)
O5 0.0313(12) 0.0427(15) 0.0221(11) 0.0108(10) 0.0041(10) 0.0068(11)
N1 0.0264(12) 0.0307(15) 0.0160(11) 0.0046(12) 0.0060(10) 0.0046(13)
C1 0.0240(15) 0.0273(18) 0.0239(15) -0.0007(13) 0.0030(14) -0.0021(13)
C2 0.0339(16) 0.034(2) 0.0223(15) -0.0050(14) 0.0085(15) -0.0088(15)
C3 0.0420(18) 0.0276(19) 0.0308(17) -0.0070(14) 0.0156(16) -0.0041(15)
C4 0.0393(18) 0.029(2) 0.0329(17) 0.0007(15) 0.0125(16) -0.0024(15)
C5 0.0385(17) 0.030(2) 0.0253(16) 0.0033(14) 0.0107(16) -0.0012(15)
C6 0.0250(15) 0.032(2) 0.0254(17) -0.0020(14) 0.0087(15) -0.0049(13)
C7 0.0276(14) 0.0319(18) 0.0238(14) -0.0006(15) 0.0082(13) 0.0002(16)
C8 0.0301(16) 0.028(2) 0.0239(16) -0.0048(14) 0.0052(15) 0.0030(14)
C9 0.0260(15) 0.0243(17) 0.0221(14) 0.0005(12) 0.0020(14) 0.0014(13)
C10 0.0223(13) 0.0231(17) 0.0197(13) 0.0019(14) 0.0016(12) 0.0028(14)
C11 0.0224(14) 0.0199(19) 0.0234(14) -0.0009(12) -0.0008(14) -0.0007(12)
C12 0.0273(14) 0.0230(16) 0.0221(13) 0.0002(15) 0.0024(13) 0.0001(15)
C13 0.0279(15) 0.024(2) 0.0206(14) 0.0003(12) 0.0015(14) -0.0010(12)
C14 0.0261(16) 0.0254(18) 0.0229(15) 0.0034(13) 0.0042(14) 0.0049(13)
C15 0.0283(16) 0.0219(16) 0.0258(16) -0.0004(13) 0.0043(15) -0.0002(13)
C16 0.0263(14) 0.0296(17) 0.0240(14) 0.0020(16) 0.0027(13) 0.0039(15)
C17 0.0284(16) 0.033(2) 0.0431(19) -0.0025(16) -0.0004(17) 0.0036(15)
C18 0.0366(19) 0.033(2) 0.056(2) -0.0098(18) -0.0004(19) 0.0004(16)
C19 0.0280(15) 0.051(2) 0.0286(16) 0.0047(18) 0.0050(14) -0.0001(18)
C20 0.0287(15) 0.0229(18) 0.0242(16) 0.0019(13) 0.0055(15) 0.0057(13)
S1 0.0365(4) 0.0357(5) 0.0249(4) -0.0002(4) 0.0049(3) -0.0043(4)
O1S 0.0370(11) 0.0395(15) 0.0229(10) -0.0057(10) 0.0071(10) -0.0121(12)
C1S 0.0303(16) 0.040(2) 0.0273(16) -0.0027(15) 0.0029(15) -0.0017(15)
C2S 0.0389(19) 0.057(3) 0.0330(18) -0.0148(18) 0.0099(18) -0.0144(19)

loop_
_atom_type_symbol
_atom_type_description
_atom_type_scat_dispersion_real
_atom_type_scat_dispersion_imag
_atom_type_scat_source
C C 0.0181 0.0091 'International Tables Vol C Tables 4.2.6.8 and 6.1.1.4'
H H 0.0000 0.0000 'International Tables Vol C Tables 4.2.6.8 and 6.1.1.4'
N N 0.0311 0.0180 'International Tables Vol C Tables 4.2.6.8 and 6.1.1.4'
O O 0.0492 0.0322 'International Tables Vol C Tables 4.2.6.8 and 6.1.1.4'
S S 0.3331 0.5567 'International Tables Vol C Tables 4.2.6.8 and 6.1.1.4'

loop_
_geom_angle_atom_site_label_1
_geom_angle_atom_site_label_2
_geom_angle_atom_site_label_3
_geom_angle
C11 O1 H1O 103(2)
C20 O3 H3O 106(2)
C13 N1 C14 112.8(2)
C13 N1 H1N 121(2)
C14 N1 H1N 123(2)
C2 C1 C6 110.7(3)
C2 C1 C10 115.0(3)
C6 C1 C10 109.4(2)
C2 C1 H1A 107.1
C6 C1 H1A 107.1
C10 C1 H1A 107.1
C3 C2 C1 113.6(3)
C3 C2 H2A 108.8
C1 C2 H2A 108.8
C3 C2 H2B 108.8
C1 C2 H2B 108.8
H2A C2 H2B 107.7
C2 C3 C4 110.1(3)
C2 C3 H3A 109.6
C4 C3 H3A 109.6
C2 C3 H3B 109.6
C4 C3 H3B 109.6
H3A C3 H3B 108.2
C5 C4 C3 110.5(3)
C5 C4 H4A 109.6
C3 C4 H4A 109.6
C5 C4 H4B 109.6
C3 C4 H4B 109.6
H4A C4 H4B 108.1
C4 C5 C6 111.4(3)
C4 C5 H5A 109.3
C6 C5 H5A 109.3
C4 C5 H5B 109.3
C6 C5 H5B 109.3
H5A C5 H5B 108.0
C7 C6 C5 111.6(3)
C7 C6 C1 110.6(3)
C5 C6 C1 112.0(3)
C7 C6 H6 107.5
C5 C6 H6 107.5
C1 C6 H6 107.5
C8 C7 C6 124.2(3)
C8 C7 H7 117.9
C6 C7 H7 117.9
C7 C8 C9 124.1(3)
C7 C8 H8 118.0
C9 C8 H8 118.0
C8 C9 C20 110.9(2)
C8 C9 C10 110.4(3)
C20 C9 C10 110.6(3)
C8 C9 H9 108.3
C20 C9 H9 108.3
C10 C9 H9 108.3
C11 C10 C1 111.4(2)
C11 C10 C9 110.8(3)
C1 C10 C9 107.7(2)
C11 C10 H10 109.0
C1 C10 H10 109.0
C9 C10 H10 109.0
O1 C11 C12 120.5(3)
O1 C11 C10 114.9(2)
C12 C11 C10 124.7(3)
C11 C12 C15 131.6(3)
C11 C12 C13 120.3(3)
C15 C12 C13 107.9(3)
O2 C13 N1 125.8(3)
O2 C13 C12 124.7(3)
N1 C13 C12 109.4(2)
N1 C14 C15 102.6(2)
N1 C14 C16 113.7(3)
C15 C14 C16 114.3(2)
N1 C14 H14 108.6
C15 C14 H14 108.6
C16 C14 H14 108.6
O5 C15 C12 129.9(3)
O5 C15 C14 123.0(3)
C12 C15 C14 107.1(2)
C17 C16 C19 112.8(3)
C17 C16 C14 112.0(2)
C19 C16 C14 109.4(2)
C17 C16 H16 107.5
C19 C16 H16 107.5
C14 C16 H16 107.5
C16 C17 C18 113.9(3)
C16 C17 H17A 108.8
C18 C17 H17A 108.8
C16 C17 H17B 108.8
C18 C17 H17B 108.8
H17A C17 H17B 107.7
C17 C18 H18A 109.5
C17 C18 H18B 109.5
H18A C18 H18B 109.5
C17 C18 H18C 109.5
H18A C18 H18C 109.5
H18B C18 H18C 109.5
C16 C19 H19A 109.5
C16 C19 H19B 109.5
H19A C19 H19B 109.5
C16 C19 H19C 109.5
H19A C19 H19C 109.5
H19B C19 H19C 109.5
O4 C20 O3 124.2(3)
O4 C20 C9 123.8(3)
O3 C20 C9 112.0(2)
O1S S1 C2S 105.44(15)
O1S S1 C1S 104.85(14)
C2S S1 C1S 97.89(18)
S1 C1S H1S1 109.5
S1 C1S H1S2 109.5
H1S1 C1S H1S2 109.5
S1 C1S H1S3 109.5
H1S1 C1S H1S3 109.5
H1S2 C1S H1S3 109.5
S1 C2S H2S1 109.5
S1 C2S H2S2 109.5
H2S1 C2S H2S2 109.5
S1 C2S H2S3 109.5
H2S1 C2S H2S3 109.5
H2S2 C2S H2S3 109.5

loop_
_geom_bond_atom_site_label_1
_geom_bond_atom_site_label_2
_geom_bond_distance
O1 C11 1.324(3)
O1 H1O 0.90(4)
O2 C13 1.254(4)
O3 C20 1.318(4)
O3 H3O 0.90(4)
O4 C20 1.211(4)
O5 C15 1.230(4)
N1 C13 1.341(4)
N1 C14 1.469(4)
N1 H1N 0.85(3)
C1 C2 1.534(5)
C1 C6 1.537(4)
C1 C10 1.548(4)
C1 H1A 1.0000
C2 C3 1.520(5)
C2 H2A 0.9900
C2 H2B 0.9900
C3 C4 1.527(4)
C3 H3A 0.9900
C3 H3B 0.9900
C4 C5 1.523(5)
C4 H4A 0.9900
C4 H4B 0.9900
C5 C6 1.536(5)
C5 H5A 0.9900
C5 H5B 0.9900
C6 C7 1.496(5)
C6 H6 1.0000
C7 C8 1.321(5)
C7 H7 0.9500
C8 C9 1.499(4)
C8 H8 0.9500
C9 C20 1.520(4)
C9 C10 1.558(4)
C9 H9 1.0000
C10 C11 1.498(4)
C10 H10 1.0000
C11 C12 1.369(4)
C12 C15 1.445(4)
C12 C13 1.450(4)
C14 C15 1.531(4)
C14 C16 1.538(4)
C14 H14 1.0000
C16 C17 1.522(5)
C16 C19 1.528(4)
C16 H16 1.0000
C17 C18 1.524(5)
C17 H17A 0.9900
C17 H17B 0.9900
C18 H18A 0.9800
C18 H18B 0.9800
C18 H18C 0.9800
C19 H19A 0.9800
C19 H19B 0.9800
C19 H19C 0.9800
S1 O1S 1.519(2)
S1 C2S 1.772(4)
S1 C1S 1.781(4)
C1S H1S1 0.9800
C1S H1S2 0.9800
C1S H1S3 0.9800
C2S H2S1 0.9800
C2S H2S2 0.9800
C2S H2S3 0.9800
